data_2019672
loop_
_publ_author_name
'Samshuddin, Seranthimata'
'Jasinski, Jerry P.'
'Butcher, Ray J.'
'Neuhardt, Elizabeth A.'
'Narayana, Badiadka'
'Yathirajan, Hemmige S.'
'Glidewell, Christopher'

_publ_section_title
;
 Three closely-related cyclohexanols (C~35~H~27~<i>X</i>~2~N~3~O~3~;
 <i>X</i> = F, Cl or Br): similar molecular structures but different
 crystal structures
;
_journal_coeditor_code SK3563
_journal_issue 10
_journal_name_full 'Acta Crystallographica Section C'
_journal_page_first 953
_journal_page_last 959
_journal_paper_doi 10.1107/S2053229614019937
_journal_volume 70
_journal_year 2014
_chemical_formula_iupac 'C35 H27 Cl2 N3 O3, 0.951C3 H6 O'
_chemical_formula_moiety 'C35 H27 Cl2 N3 O3, 0.951(C3 H6 O)'
_chemical_formula_sum 'C37.853 H32.706 Cl2 N3 O3.951'
_chemical_formula_weight 663.73
_chemical_name_systematic
'(1<i>RS</i>,2<i>SR</i>,3<i>SR</i>,4<i>RS</i>,5<i>RS</i>)-3,5-Bis(4-chlorophenyl)-2,4-bis(pyridine-2-carbonyl)-1-(pyridin-2-yl)cyclohexanol acetone 0.951-solvate'
_space_group_crystal_system orthorhombic
_space_group_IT_number 43
_space_group_name_Hall 'F 2 -2d'
_space_group_name_H-M_alt 'F d d 2'
_symmetry_space_group_name_Hall 'F 2 -2d'
_symmetry_space_group_name_H-M 'F d d 2'
_atom_sites_solution_hydrogens geom
_atom_sites_solution_primary direct
_atom_sites_solution_secondary difmap
_audit_creation_method SHELXL-2014
_cell_angle_alpha 90
_cell_angle_beta 90
_cell_angle_gamma 90
_cell_formula_units_Z 16
_cell_length_a 16.5446(6)
_cell_length_b 53.4204(17)
_cell_length_c 15.5857(4)
_cell_measurement_reflns_used 4224
_cell_measurement_temperature 200(2)
_cell_measurement_theta_max 70.063
_cell_measurement_theta_min 4.621
_cell_volume 13774.9(8)
_computing_cell_refinement 'CrysAlis PRO (Agilent, 2012)'
_computing_data_collection 'CrysAlis PRO (Agilent, 2012)'
_computing_data_reduction 'CrysAlisRed (Agilent, 2012)'
_computing_molecular_graphics 'PLATON (Spek, 2009)'
_computing_publication_material 'SHELXL2014 (Sheldrick, 2014) and PLATON (Spek, 2009)'
_computing_structure_refinement 'SHELXL2014 (Sheldrick, 2014)'
_computing_structure_solution 'SHELXS97 (Sheldrick, 2008)'
_diffrn_ambient_temperature 200(2)
_diffrn_measured_fraction_theta_full 0.999
_diffrn_measured_fraction_theta_max 0.999
_diffrn_measurement_device_type 'Agilent Xcalibur Ruby Gemini'
_diffrn_measurement_method '\w scans'
_diffrn_radiation_type CuK\a
_diffrn_radiation_wavelength 1.54178
_diffrn_reflns_av_R_equivalents 0.0269
_diffrn_reflns_limit_h_max 20
_diffrn_reflns_limit_h_min -19
_diffrn_reflns_limit_k_max 64
_diffrn_reflns_limit_k_min -56
_diffrn_reflns_limit_l_max 6
_diffrn_reflns_limit_l_min -18
_diffrn_reflns_number 9544
_diffrn_reflns_theta_full 67.679
_diffrn_reflns_theta_max 70.063
_diffrn_reflns_theta_min 4.621
_diffrn_standards_decay_% 0
_diffrn_standards_interval_count 0
_diffrn_standards_interval_time 0
_diffrn_standards_number 0
_exptl_absorpt_coefficient_mu 2.047
_exptl_absorpt_correction_T_max 0.664
_exptl_absorpt_correction_T_min 0.388
_exptl_absorpt_correction_type multi-scan
_exptl_absorpt_process_details '(CrysAlis PRO; Agilent, 2012)'
_exptl_crystal_colour colourless
_exptl_crystal_density_diffrn 1.280
_exptl_crystal_description block
_exptl_crystal_F_000 5543
_exptl_crystal_size_max 0.300
_exptl_crystal_size_mid 0.250
_exptl_crystal_size_min 0.200
_refine_diff_density_max 0.157
_refine_diff_density_min -0.163
_refine_ls_abs_structure_details
;
Flack x determined using 613 quotients [(I+)-(I-)]/[(I+)+(I-)]
(Parsons <i>et al.</i>, 2013).
;
_refine_ls_abs_structure_Flack 0.089(18)
_refine_ls_extinction_method none
_refine_ls_goodness_of_fit_ref 0.969
_refine_ls_hydrogen_treatment constr
_refine_ls_matrix_type full
_refine_ls_number_parameters 436
_refine_ls_number_reflns 4224
_refine_ls_number_restraints 7
_refine_ls_restrained_S_all 0.969
_refine_ls_R_factor_all 0.0467
_refine_ls_R_factor_gt 0.0390
_refine_ls_shift/su_max 0.001
_refine_ls_shift/su_mean 0.000
_refine_ls_structure_factor_coef Fsqd
_refine_ls_weighting_details 'w=1/[\s^2^(Fo^2^)+(0.0744P)^2^] where P=(Fo^2^+2Fc^2^)/3'
_refine_ls_weighting_scheme calc
_refine_ls_wR_factor_gt 0.1046
_refine_ls_wR_factor_ref 0.1091
_reflns_number_gt 3490
_reflns_number_total 4224
_reflns_threshold_expression I>2\s(I)
_cod_data_source_file sk3563sup1.cif
_cod_data_source_block II
_cod_depositor_comments 'Adding full bibliography for 2019671--2019673.cif.'
_cod_database_code 2019672
_cod_database_fobs_code 2019672
_shelx_space_group_comment
;
The symmetry employed for this shelxl refinement is uniquely defined
by the following loop, which should always be used as a source of
symmetry information in preference to the above space-group names.
They are only intended as comments.
;
_shelx_estimated_absorpt_t_min 0.579
_shelx_estimated_absorpt_t_max 0.685
_shelxl_version_number 2.014

loop_
_space_group_symop_operation_xyz
'x, y, z'
'-x, -y, z'
'x+1/4, -y+1/4, z+1/4'
'-x+1/4, y+1/4, z+1/4'
'x, y+1/2, z+1/2'
'-x, -y+1/2, z+1/2'
'x+1/4, -y+3/4, z+3/4'
'-x+1/4, y+3/4, z+3/4'
'x+1/2, y, z+1/2'
'-x+1/2, -y, z+1/2'
'x+3/4, -y+1/4, z+3/4'
'-x+3/4, y+1/4, z+3/4'
'x+1/2, y+1/2, z'
'-x+1/2, -y+1/2, z'
'x+3/4, -y+3/4, z+1/4'
'-x+3/4, y+3/4, z+1/4'

loop_
_atom_site_type_symbol
_atom_site_label
_atom_site_fract_x
_atom_site_fract_y
_atom_site_fract_z
_atom_site_U_iso_or_equiv
_atom_site_adp_type
_atom_site_calc_flag
_atom_site_occupancy
_atom_site_disorder_assembly
_atom_site_disorder_group
C C1 0.25172(19) 0.35490(6) 0.4632(2) 0.0505(6) Uani d 1 . .
O O11 0.20607(15) 0.35606(5) 0.54074(15) 0.0647(6) Uani d 1 . .
H H11 0.2379 0.3467 0.5731 0.097 Uiso d 1 . .
C C2 0.21280(17) 0.33568(5) 0.40064(19) 0.0481(6) Uani d 1 . .
H H2 0.2440 0.3357 0.3457 0.058 Uiso calc 1 . .
C C3 0.12475(17) 0.34306(5) 0.38147(19) 0.0460(6) Uani d 1 . .
H H3 0.0962 0.3435 0.4380 0.055 Uiso calc 1 . .
C C4 0.11812(16) 0.36986(5) 0.34352(19) 0.0454(6) Uani d 1 . .
H H4 0.0596 0.3745 0.3438 0.054 Uiso calc 1 . .
C C5 0.16302(18) 0.38897(5) 0.4017(2) 0.0489(6) Uani d 1 . .
H H5 0.1336 0.3891 0.4577 0.059 Uiso calc 1 . .
C C6 0.24983(19) 0.38087(5) 0.4218(2) 0.0526(6) Uani d 1 . .
H H6A 0.2818 0.3806 0.3681 0.063 Uiso calc 1 . .
H H6B 0.2750 0.3932 0.4611 0.063 Uiso calc 1 . .
N N11 0.3517(2) 0.33975(6) 0.5638(2) 0.0679(7) Uani d 1 . .
C C12 0.33845(19) 0.34663(6) 0.4829(2) 0.0546(7) Uani d 1 . .
C C13 0.3972(2) 0.34512(7) 0.4207(3) 0.0649(8) Uani d 1 . .
H H13 0.3865 0.3509 0.3642 0.078 Uiso calc 1 . .
C C14 0.4712(2) 0.33528(9) 0.4409(3) 0.0809(11) Uani d 1 . .
H H14 0.5121 0.3338 0.3984 0.097 Uiso calc 1 . .
C C15 0.4854(3) 0.32758(9) 0.5246(4) 0.0876(13) Uani d 1 . .
H H15 0.5356 0.3204 0.5407 0.105 Uiso calc 1 . .
C C16 0.4251(3) 0.33070(9) 0.5827(3) 0.0862(13) Uani d 1 . .
H H16 0.4357 0.3262 0.6405 0.103 Uiso calc 1 . .
C C27 0.21686(19) 0.30956(6) 0.4398(2) 0.0541(7) Uani d 1 . .
O O27 0.16848(16) 0.30235(5) 0.4917(2) 0.0735(7) Uani d 1 . .
N N21 0.3165(2) 0.29660(7) 0.3350(3) 0.0837(10) Uani d 1 . .
C C22 0.2864(2) 0.29305(6) 0.4138(3) 0.0620(8) Uani d 1 . .
C C23 0.3160(3) 0.27562(7) 0.4698(4) 0.0841(12) Uani d 1 . .
H H23 0.2924 0.2736 0.5249 0.101 Uiso calc 1 . .
C C24 0.3807(4) 0.26106(10) 0.4446(5) 0.1104(18) Uani d 1 . .
H H24 0.4038 0.2492 0.4829 0.132 Uiso calc 1 . .
C C25 0.4108(4) 0.26401(11) 0.3641(5) 0.116(2) Uani d 1 . .
H H25 0.4540 0.2537 0.3445 0.139 Uiso calc 1 . .
C C26 0.3785(3) 0.28192(12) 0.3115(4) 0.1066(17) Uani d 1 . .
H H26 0.4009 0.2841 0.2559 0.128 Uiso calc 1 . .
C C31 0.08089(18) 0.32368(6) 0.3270(2) 0.0513(6) Uani d 1 . .
C C32 0.1182(2) 0.31044(7) 0.2615(3) 0.0637(8) Uani d 1 . .
H H32 0.1729 0.3141 0.2477 0.076 Uiso calc 1 . .
C C33 0.0783(2) 0.29211(8) 0.2158(3) 0.0746(10) Uani d 1 . .
H H33 0.1049 0.2832 0.1712 0.090 Uiso calc 1 . .
C C34 -0.0008(3) 0.28699(7) 0.2360(3) 0.0757(10) Uani d 1 . .
Cl Cl34 -0.05239(11) 0.26346(3) 0.18053(12) 0.1225(6) Uani d 1 . .
C C35 -0.0399(2) 0.29974(8) 0.2996(3) 0.0764(11) Uani d 1 . .
H H35 -0.0946 0.2960 0.3126 0.092 Uiso calc 1 . .
C C36 0.0003(2) 0.31802(7) 0.3446(3) 0.0631(8) Uani d 1 . .
H H36 -0.0272 0.3269 0.3884 0.076 Uiso calc 1 . .
C C47 0.14717(16) 0.37140(5) 0.25098(19) 0.0451(6) Uani d 1 . .
O O47 0.21661(12) 0.36662(5) 0.23092(16) 0.0607(6) Uani d 1 . .
N N41 0.01329(16) 0.38537(6) 0.2066(2) 0.0646(7) Uani d 1 . .
C C42 0.08830(17) 0.37945(5) 0.1827(2) 0.0488(6) Uani d 1 . .
C C43 0.1135(2) 0.38102(7) 0.0983(2) 0.0618(8) Uani d 1 . .
H H43 0.1672 0.3765 0.0831 0.074 Uiso calc 1 . .
C C44 0.0603(2) 0.38919(8) 0.0363(3) 0.0751(10) Uani d 1 . .
H H44 0.0768 0.3907 -0.0218 0.090 Uiso calc 1 . .
C C45 -0.0167(3) 0.39508(8) 0.0603(3) 0.0782(11) Uani d 1 . .
H H45 -0.0553 0.4005 0.0192 0.094 Uiso calc 1 . .
C C46 -0.0367(2) 0.39294(9) 0.1454(3) 0.0794(11) Uani d 1 . .
H H46 -0.0903 0.3972 0.1616 0.095 Uiso calc 1 . .
C C51 0.15672(19) 0.41541(6) 0.3660(2) 0.0508(6) Uani d 1 . .
C C52 0.0822(2) 0.42707(7) 0.3642(3) 0.0706(10) Uani d 1 . .
H H52 0.0362 0.4185 0.3856 0.085 Uiso calc 1 . .
C C53 0.0733(3) 0.45099(8) 0.3318(4) 0.0804(11) Uani d 1 . .
H H53 0.0215 0.4587 0.3302 0.096 Uiso calc 1 . .
C C54 0.1397(3) 0.46354(7) 0.3021(3) 0.0725(10) Uani d 1 . .
Cl Cl54 0.12896(10) 0.49384(2) 0.26117(12) 0.1142(5) Uani d 1 . .
C C55 0.2146(3) 0.45280(7) 0.3033(3) 0.0726(10) Uani d 1 . .
H H55 0.2603 0.4617 0.2825 0.087 Uiso calc 1 . .
C C56 0.2225(2) 0.42862(6) 0.3355(3) 0.0623(8) Uani d 1 . .
H H56 0.2744 0.4210 0.3366 0.075 Uiso calc 1 . .
C C71 0.6495(16) 0.2977(7) 0.2767(10) 0.125(3) Uani d 0.690(13) A -1
O O71 0.5974(5) 0.3120(2) 0.2778(8) 0.159(4) Uani d 0.690(13) A -1
C C72 0.7036(14) 0.2906(3) 0.2035(9) 0.174(5) Uani d 0.690(13) A -1
H H72A 0.7137 0.2726 0.2047 0.261 Uiso calc 0.690(13) A -1
H H72B 0.7550 0.2996 0.2087 0.261 Uiso calc 0.690(13) A -1
H H72C 0.6776 0.2951 0.1492 0.261 Uiso calc 0.690(13) A -1
C C73 0.6809(14) 0.2869(3) 0.3563(8) 0.174(5) Uani d 0.690(13) A -1
H H73A 0.7396 0.2893 0.3587 0.261 Uiso calc 0.690(13) A -1
H H73B 0.6686 0.2690 0.3581 0.261 Uiso calc 0.690(13) A -1
H H73C 0.6557 0.2953 0.4055 0.261 Uiso calc 0.690(13) A -1
C C81 0.664(4) 0.293(2) 0.285(2) 0.125(3) Uani d 0.261(11) B -2
O O81 0.6093(14) 0.2987(6) 0.326(2) 0.159(4) Uani d 0.261(11) B -2
C C82 0.680(3) 0.2969(10) 0.1916(17) 0.174(5) Uani d 0.261(11) B -2
H H82A 0.7179 0.2841 0.1711 0.261 Uiso calc 0.261(11) B -2
H H82B 0.7035 0.3135 0.1825 0.261 Uiso calc 0.261(11) B -2
H H82C 0.6291 0.2956 0.1599 0.261 Uiso calc 0.261(11) B -2
C C83 0.731(2) 0.2787(7) 0.323(2) 0.174(5) Uani d 0.261(11) B -2
H H83A 0.7726 0.2758 0.2799 0.261 Uiso calc 0.261(11) B -2
H H83B 0.7101 0.2626 0.3440 0.261 Uiso calc 0.261(11) B -2
H H83C 0.7539 0.2881 0.3714 0.261 Uiso calc 0.261(11) B -2

loop_
_atom_site_aniso_label
_atom_site_aniso_U_11
_atom_site_aniso_U_22
_atom_site_aniso_U_33
_atom_site_aniso_U_12
_atom_site_aniso_U_13
_atom_site_aniso_U_23
C1 0.0563(14) 0.0556(15) 0.0397(13) 0.0015(13) 0.0020(13) 0.0001(12)
O11 0.0749(13) 0.0745(14) 0.0445(12) 0.0068(12) 0.0082(11) -0.0015(11)
C2 0.0501(13) 0.0502(13) 0.0440(14) 0.0029(12) 0.0040(12) 0.0005(12)
C3 0.0469(13) 0.0504(13) 0.0409(13) 0.0026(11) 0.0056(11) 0.0026(11)
C4 0.0413(12) 0.0505(14) 0.0443(14) 0.0055(11) 0.0058(11) 0.0000(12)
C5 0.0552(14) 0.0497(13) 0.0419(13) 0.0031(12) 0.0075(13) -0.0010(11)
C6 0.0576(15) 0.0507(14) 0.0495(15) -0.0007(13) -0.0049(13) -0.0007(13)
N11 0.0849(19) 0.0655(15) 0.0533(15) 0.0078(15) -0.0128(16) 0.0091(13)
C12 0.0625(16) 0.0502(14) 0.0512(16) -0.0030(13) -0.0109(15) 0.0016(13)
C13 0.0551(16) 0.080(2) 0.0597(19) -0.0013(16) -0.0068(16) 0.0029(17)
C14 0.0621(19) 0.092(3) 0.088(3) 0.0039(19) -0.008(2) 0.002(2)
C15 0.074(2) 0.086(3) 0.104(3) 0.015(2) -0.029(3) 0.006(3)
C16 0.105(3) 0.084(3) 0.070(2) 0.019(2) -0.030(3) 0.015(2)
C27 0.0583(15) 0.0555(15) 0.0485(15) -0.0016(13) -0.0029(14) 0.0026(13)
O27 0.0774(14) 0.0687(14) 0.0743(17) 0.0041(12) 0.0120(14) 0.0199(13)
N21 0.088(2) 0.093(2) 0.070(2) 0.0334(19) 0.0021(18) -0.0136(18)
C22 0.0672(17) 0.0499(15) 0.069(2) 0.0054(14) -0.0081(17) -0.0079(15)
C23 0.097(3) 0.0609(19) 0.094(3) 0.019(2) -0.003(3) 0.011(2)
C24 0.123(4) 0.077(3) 0.131(5) 0.042(3) -0.014(4) 0.004(3)
C25 0.122(4) 0.102(4) 0.123(5) 0.061(3) -0.013(4) -0.039(4)
C26 0.110(3) 0.128(4) 0.081(3) 0.047(3) 0.011(3) -0.030(3)
C31 0.0516(14) 0.0498(14) 0.0526(16) 0.0002(12) -0.0016(13) 0.0070(13)
C32 0.0637(16) 0.0635(17) 0.064(2) 0.0005(15) -0.0012(17) -0.0067(16)
C33 0.086(2) 0.067(2) 0.071(2) 0.0000(18) -0.016(2) -0.0121(18)
C34 0.090(2) 0.0581(17) 0.079(3) -0.0081(18) -0.031(2) 0.0038(18)
Cl34 0.1446(11) 0.0949(8) 0.1281(12) -0.0398(8) -0.0502(10) -0.0146(8)
C35 0.0620(18) 0.081(2) 0.086(3) -0.0154(19) -0.0148(19) 0.014(2)
C36 0.0564(16) 0.0667(19) 0.066(2) -0.0026(15) -0.0054(16) 0.0083(17)
C47 0.0442(13) 0.0472(12) 0.0440(15) 0.0009(11) 0.0069(12) -0.0014(11)
O47 0.0481(10) 0.0849(15) 0.0491(11) 0.0098(10) 0.0084(10) 0.0015(11)
N41 0.0513(13) 0.0835(18) 0.0588(16) 0.0139(13) 0.0057(13) 0.0086(15)
C42 0.0477(13) 0.0507(13) 0.0479(15) -0.0038(11) 0.0003(13) 0.0001(12)
C43 0.0542(16) 0.082(2) 0.0494(17) -0.0068(15) 0.0071(15) 0.0027(16)
C44 0.079(2) 0.093(3) 0.0528(19) -0.010(2) -0.0045(18) 0.0080(19)
C45 0.080(2) 0.083(2) 0.072(2) 0.003(2) -0.022(2) 0.016(2)
C46 0.0548(17) 0.101(3) 0.083(3) 0.0193(19) -0.0018(19) 0.014(2)
C51 0.0590(15) 0.0487(14) 0.0448(14) 0.0031(13) 0.0035(13) -0.0028(12)
C52 0.0645(18) 0.0581(17) 0.089(3) 0.0055(16) 0.0117(19) 0.0037(18)
C53 0.076(2) 0.062(2) 0.103(3) 0.0158(18) -0.003(2) 0.008(2)
C54 0.098(3) 0.0495(16) 0.070(2) 0.0066(18) -0.007(2) 0.0090(16)
Cl54 0.1386(10) 0.0630(5) 0.1409(12) 0.0055(6) -0.0158(10) 0.0338(6)
C55 0.084(2) 0.0572(17) 0.077(2) -0.0077(18) 0.006(2) 0.0091(17)
C56 0.0596(16) 0.0565(16) 0.071(2) 0.0020(14) 0.0073(17) 0.0020(16)
C71 0.138(11) 0.106(16) 0.132(7) -0.032(6) 0.022(7) 0.008(6)
O71 0.130(5) 0.161(8) 0.186(11) 0.012(5) 0.014(6) 0.015(7)
C72 0.286(14) 0.131(8) 0.104(5) -0.013(8) 0.028(7) 0.016(4)
C73 0.286(14) 0.131(8) 0.104(5) -0.013(8) 0.028(7) 0.016(4)
C81 0.138(11) 0.106(16) 0.132(7) -0.032(6) 0.022(7) 0.008(6)
O81 0.130(5) 0.161(8) 0.186(11) 0.012(5) 0.014(6) 0.015(7)
C82 0.286(14) 0.131(8) 0.104(5) -0.013(8) 0.028(7) 0.016(4)
C83 0.286(14) 0.131(8) 0.104(5) -0.013(8) 0.028(7) 0.016(4)

loop_
_atom_type_symbol
_atom_type_description
_atom_type_scat_dispersion_real
_atom_type_scat_dispersion_imag
_atom_type_scat_source
C C 0.0181 0.0091 'International Tables Vol C Tables 4.2.6.8 and 6.1.1.4'
H H 0.0000 0.0000 'International Tables Vol C Tables 4.2.6.8 and 6.1.1.4'
N N 0.0311 0.0180 'International Tables Vol C Tables 4.2.6.8 and 6.1.1.4'
O O 0.0492 0.0322 'International Tables Vol C Tables 4.2.6.8 and 6.1.1.4'
Cl Cl 0.3639 0.7018 'International Tables Vol C Tables 4.2.6.8 and 6.1.1.4'

loop_
_geom_angle_atom_site_label_1
_geom_angle_atom_site_label_2
_geom_angle_atom_site_label_3
_geom_angle
O11 C1 C6 107.9(2)
O11 C1 C12 109.8(3)
C6 C1 C12 111.4(3)
O11 C1 C2 109.9(2)
C6 C1 C2 109.0(2)
C12 C1 C2 108.8(2)
C1 O11 H11 98.2
C27 C2 C3 110.7(2)
C27 C2 C1 109.6(2)
C3 C2 C1 110.1(2)
C27 C2 H2 108.8
C3 C2 H2 108.8
C1 C2 H2 108.8
C31 C3 C2 112.6(2)
C31 C3 C4 112.4(2)
C2 C3 C4 112.2(2)
C31 C3 H3 106.4
C2 C3 H3 106.4
C4 C3 H3 106.4
C47 C4 C3 112.9(2)
C47 C4 C5 111.5(2)
C3 C4 C5 110.5(2)
C47 C4 H4 107.2
C3 C4 H4 107.2
C5 C4 H4 107.2
C51 C5 C6 113.7(2)
C51 C5 C4 111.3(2)
C6 C5 C4 112.4(2)
C51 C5 H5 106.3
C6 C5 H5 106.3
C4 C5 H5 106.3
C1 C6 C5 111.2(2)
C1 C6 H6A 109.4
C5 C6 H6A 109.4
C1 C6 H6B 109.4
C5 C6 H6B 109.4
H6A C6 H6B 108.0
C12 N11 C16 117.2(4)
N11 C12 C13 122.3(3)
N11 C12 C1 115.1(3)
C13 C12 C1 122.5(3)
C14 C13 C12 119.5(4)
C14 C13 H13 120.3
C12 C13 H13 120.3
C13 C14 C15 118.7(5)
C13 C14 H14 120.6
C15 C14 H14 120.6
C16 C15 C14 117.8(4)
C16 C15 H15 121.1
C14 C15 H15 121.1
N11 C16 C15 124.3(4)
N11 C16 H16 117.8
C15 C16 H16 117.8
O27 C27 C22 120.2(3)
O27 C27 C2 122.2(3)
C22 C27 C2 117.5(3)
C22 N21 C26 116.8(4)
N21 C22 C23 123.3(4)
N21 C22 C27 116.6(3)
C23 C22 C27 120.1(4)
C22 C23 C24 118.7(5)
C22 C23 H23 120.6
C24 C23 H23 120.6
C25 C24 C23 118.8(5)
C25 C24 H24 120.6
C23 C24 H24 120.6
C24 C25 C26 119.3(5)
C24 C25 H25 120.3
C26 C25 H25 120.3
N21 C26 C25 123.0(6)
N21 C26 H26 118.5
C25 C26 H26 118.5
C32 C31 C36 117.4(3)
C32 C31 C3 123.0(3)
C36 C31 C3 119.5(3)
C33 C32 C31 121.9(3)
C33 C32 H32 119.0
C31 C32 H32 119.0
C34 C33 C32 118.6(4)
C34 C33 H33 120.7
C32 C33 H33 120.7
C35 C34 C33 121.2(4)
C35 C34 Cl34 119.1(3)
C33 C34 Cl34 119.6(4)
C34 C35 C36 119.7(3)
C34 C35 H35 120.1
C36 C35 H35 120.1
C35 C36 C31 121.1(4)
C35 C36 H36 119.5
C31 C36 H36 119.5
O47 C47 C42 119.2(3)
O47 C47 C4 122.0(3)
C42 C47 C4 118.8(2)
C46 N41 C42 116.8(3)
N41 C42 C43 122.2(3)
N41 C42 C47 118.1(3)
C43 C42 C47 119.6(3)
C44 C43 C42 119.5(3)
C44 C43 H43 120.2
C42 C43 H43 120.2
C45 C44 C43 118.6(4)
C45 C44 H44 120.7
C43 C44 H44 120.7
C44 C45 C46 118.1(4)
C44 C45 H45 121.0
C46 C45 H45 121.0
N41 C46 C45 124.8(4)
N41 C46 H46 117.6
C45 C46 H46 117.6
C52 C51 C56 117.7(3)
C52 C51 C5 119.2(3)
C56 C51 C5 123.1(3)
C51 C52 C53 121.4(4)
C51 C52 H52 119.3
C53 C52 H52 119.3
C54 C53 C52 119.4(4)
C54 C53 H53 120.3
C52 C53 H53 120.3
C55 C54 C53 121.2(3)
C55 C54 Cl54 119.1(3)
C53 C54 Cl54 119.7(3)
C54 C55 C56 118.7(4)
C54 C55 H55 120.6
C56 C55 H55 120.6
C51 C56 C55 121.6(3)
C51 C56 H56 119.2
C55 C56 H56 119.2
O71 C71 C73 120.9(14)
O71 C71 C72 128.7(13)
C73 C71 C72 109.5(11)
C71 C72 H72A 109.5
C71 C72 H72B 109.5
H72A C72 H72B 109.5
C71 C72 H72C 109.5
H72A C72 H72C 109.5
H72B C72 H72C 109.5
C71 C73 H73A 109.5
C71 C73 H73B 109.5
H73A C73 H73B 109.5
C71 C73 H73C 109.5
H73A C73 H73C 109.5
H73B C73 H73C 109.5
O81 C81 C83 120.7(17)
O81 C81 C82 129.5(16)
C83 C81 C82 109.7(13)
C81 C82 H82A 109.5
C81 C82 H82B 109.5
H82A C82 H82B 109.5
C81 C82 H82C 109.5
H82A C82 H82C 109.5
H82B C82 H82C 109.5
C81 C83 H83A 109.5
C81 C83 H83B 109.5
H83A C83 H83B 109.5
C81 C83 H83C 109.5
H83A C83 H83C 109.5
H83B C83 H83C 109.5

loop_
_geom_bond_atom_site_label_1
_geom_bond_atom_site_label_2
_geom_bond_distance
C1 O11 1.426(4)
C1 C6 1.531(4)
C1 C12 1.533(4)
C1 C2 1.556(4)
O11 H11 0.8847
C2 C27 1.524(4)
C2 C3 1.539(4)
C2 H2 1.0000
C3 C31 1.523(4)
C3 C4 1.552(4)
C3 H3 1.0000
C4 C47 1.523(4)
C4 C5 1.555(4)
C4 H4 1.0000
C5 C51 1.521(4)
C5 C6 1.532(4)
C5 H5 1.0000
C6 H6A 0.9900
C6 H6B 0.9900
N11 C12 1.331(5)
N11 C16 1.340(5)
C12 C13 1.375(5)
C13 C14 1.370(6)
C13 H13 0.9500
C14 C15 1.387(8)
C14 H14 0.9500
C15 C16 1.357(7)
C15 H15 0.9500
C16 H16 0.9500
C27 O27 1.201(4)
C27 C22 1.506(5)
N21 C22 1.338(6)
N21 C26 1.342(5)
C22 C23 1.366(6)
C23 C24 1.380(7)
C23 H23 0.9500
C24 C25 1.360(10)
C24 H24 0.9500
C25 C26 1.369(9)
C25 H25 0.9500
C26 H26 0.9500
C31 C32 1.386(5)
C31 C36 1.394(5)
C32 C33 1.380(5)
C32 H32 0.9500
C33 C34 1.373(6)
C33 H33 0.9500
C34 C35 1.365(7)
C34 Cl34 1.748(4)
C35 C36 1.374(6)
C35 H35 0.9500
C36 H36 0.9500
C47 O47 1.218(3)
C47 C42 1.506(4)
N41 C46 1.326(5)
N41 C42 1.334(4)
C42 C43 1.382(5)
C43 C44 1.378(5)
C43 H43 0.9500
C44 C45 1.364(6)
C44 H44 0.9500
C45 C46 1.372(7)
C45 H45 0.9500
C46 H46 0.9500
C51 C52 1.381(5)
C51 C56 1.382(5)
C52 C53 1.382(5)
C52 H52 0.9500
C53 C54 1.368(6)
C53 H53 0.9500
C54 C55 1.365(6)
C54 Cl54 1.749(4)
C55 C56 1.392(5)
C55 H55 0.9500
C56 H56 0.9500
C71 O71 1.151(13)
C71 C73 1.464(17)
C71 C72 1.498(14)
C72 H72A 0.9800
C72 H72B 0.9800
C72 H72C 0.9800
C73 H73A 0.9800
C73 H73B 0.9800
C73 H73C 0.9800
C81 O81 1.150(13)
C81 C83 1.463(18)
C81 C82 1.497(15)
C82 H82A 0.9800
C82 H82B 0.9800
C82 H82C 0.9800
C83 H83A 0.9800
C83 H83B 0.9800
C83 H83C 0.9800

loop_
_geom_hbond_atom_site_label_D
_geom_hbond_atom_site_label_H
_geom_hbond_atom_site_label_A
_geom_hbond_site_symmetry_A
_geom_hbond_distance_DH
_geom_hbond_distance_HA
_geom_hbond_distance_DA
_geom_hbond_angle_DHA
_geom_hbond_publ_flag
O11 H11 N11 . 0.88 1.92 2.587(4) 130 no
C14 H14 O71 . 0.95 2.62 3.517(12) 157 no
C14 H14 O81 . 0.95 2.72 3.499(12) 140 no
C43 H43 N41 7_554 0.95 2.61 3.433(4) 145 no
C45 H45 O71 7_454 0.95 2.57 3.251(11) 129 no
C16 H16 Cg1 9_555 0.95 3.00 3.869(5) 153 no

loop_
_geom_torsion_atom_site_label_1
_geom_torsion_atom_site_label_2
_geom_torsion_atom_site_label_3
_geom_torsion_atom_site_label_4
_geom_torsion
O11 C1 C2 C27 -63.9(3)
C6 C1 C2 C27 178.1(2)
C12 C1 C2 C27 56.4(3)
O11 C1 C2 C3 58.2(3)
C6 C1 C2 C3 -59.9(3)
C12 C1 C2 C3 178.5(2)
C27 C2 C3 C31 -53.4(3)
C1 C2 C3 C31 -174.8(2)
C27 C2 C3 C4 178.6(2)
C1 C2 C3 C4 57.3(3)
C31 C3 C4 C47 -55.0(3)
C2 C3 C4 C47 73.1(3)
C31 C3 C4 C5 179.5(2)
C2 C3 C4 C5 -52.4(3)
C47 C4 C5 C51 54.1(3)
C3 C4 C5 C51 -179.6(2)
C47 C4 C5 C6 -74.7(3)
C3 C4 C5 C6 51.6(3)
O11 C1 C6 C5 -59.7(3)
C12 C1 C6 C5 179.7(3)
C2 C1 C6 C5 59.6(3)
C51 C5 C6 C1 176.0(3)
C4 C5 C6 C1 -56.4(3)
C16 N11 C12 C13 -1.2(5)
C16 N11 C12 C1 175.4(3)
O11 C1 C12 N11 6.8(4)
C6 C1 C12 N11 126.3(3)
C2 C1 C12 N11 -113.6(3)
O11 C1 C12 C13 -176.6(3)
C6 C1 C12 C13 -57.1(4)
C2 C1 C12 C13 63.1(4)
N11 C12 C13 C14 2.7(6)
C1 C12 C13 C14 -173.7(4)
C12 C13 C14 C15 -1.4(7)
C13 C14 C15 C16 -1.3(7)
C12 N11 C16 C15 -1.7(7)
C14 C15 C16 N11 2.9(8)
C3 C2 C27 O27 -39.9(4)
C1 C2 C27 O27 81.8(4)
C3 C2 C27 C22 142.5(3)
C1 C2 C27 C22 -95.8(3)
C26 N21 C22 C23 0.3(7)
C26 N21 C22 C27 -179.9(4)
O27 C27 C22 N21 152.5(4)
C2 C27 C22 N21 -29.9(5)
O27 C27 C22 C23 -27.8(5)
C2 C27 C22 C23 149.9(4)
N21 C22 C23 C24 0.8(7)
C27 C22 C23 C24 -178.9(4)
C22 C23 C24 C25 -2.2(8)
C23 C24 C25 C26 2.5(10)
C22 N21 C26 C25 0.0(8)
C24 C25 C26 N21 -1.4(10)
C2 C3 C31 C32 -36.8(4)
C4 C3 C31 C32 91.0(4)
C2 C3 C31 C36 140.7(3)
C4 C3 C31 C36 -91.4(3)
C36 C31 C32 C33 -0.8(5)
C3 C31 C32 C33 176.8(3)
C31 C32 C33 C34 0.2(6)
C32 C33 C34 C35 0.3(6)
C32 C33 C34 Cl34 -178.8(3)
C33 C34 C35 C36 -0.1(6)
Cl34 C34 C35 C36 179.0(3)
C34 C35 C36 C31 -0.6(6)
C32 C31 C36 C35 1.0(5)
C3 C31 C36 C35 -176.7(3)
C3 C4 C47 O47 -61.9(4)
C5 C4 C47 O47 63.1(4)
C3 C4 C47 C42 119.0(3)
C5 C4 C47 C42 -116.0(3)
C46 N41 C42 C43 -0.1(5)
C46 N41 C42 C47 178.5(3)
O47 C47 C42 N41 -177.8(3)
C4 C47 C42 N41 1.3(4)
O47 C47 C42 C43 0.8(4)
C4 C47 C42 C43 179.9(3)
N41 C42 C43 C44 0.7(5)
C47 C42 C43 C44 -177.9(3)
C42 C43 C44 C45 -1.1(6)
C43 C44 C45 C46 1.0(7)
C42 N41 C46 C45 0.0(7)
C44 C45 C46 N41 -0.5(7)
C6 C5 C51 C52 -165.0(3)
C4 C5 C51 C52 66.9(4)
C6 C5 C51 C56 14.5(4)
C4 C5 C51 C56 -113.6(3)
C56 C51 C52 C53 1.0(6)
C5 C51 C52 C53 -179.5(4)
C51 C52 C53 C54 -0.9(7)
C52 C53 C54 C55 0.4(7)
C52 C53 C54 Cl54 -179.9(4)
C53 C54 C55 C56 0.0(7)
Cl54 C54 C55 C56 -179.7(3)
C52 C51 C56 C55 -0.5(6)
C5 C51 C56 C55 180.0(4)
C54 C55 C56 C51 0.0(6)
